data_4348725
loop_
_publ_author_name
'Wu, Bing'
'Wilding, Matthew J. T.'
'Kuppuswamy, Subramaniam'
'Bezpalko, Mark W.'
'Foxman, Bruce M.'
'Thomas, Christine M.'

_publ_section_title
;
 Exploring Trends in Metal-Metal Bonding, Spectroscopic Properties, and
 Conformational Flexibility in a Series of Heterobimetallic Ti/M and V/M
 Complexes (M = Fe, Co, Ni, and Cu).
;
_journal_issue 23
_journal_name_full 'Inorganic chemistry'
_journal_page_first 12137
_journal_page_last 12148
_journal_paper_doi 10.1021/acs.inorgchem.6b01543
_journal_volume 55
_journal_year 2016
_chemical_absolute_configuration ad
_chemical_formula_moiety 'C42 H69 N3 P3 Ti1'
_chemical_formula_sum 'C42 H69 N3 P3 Ti'
_chemical_formula_weight 756.85
_space_group_IT_number 19
_space_group_name_Hall 'P 2ac 2ab'
_space_group_name_H-M_alt 'P 21 21 21'
_symmetry_cell_setting orthorhombic
_symmetry_space_group_name_Hall 'P 2ac 2ab'
_symmetry_space_group_name_H-M 'P 21 21 21'
_atom_sites_solution_hydrogens difmap
_atom_sites_solution_primary direct
_audit_creation_date 2013-04-30
_audit_creation_method CRYSTALS_ver_14.52
_cell_angle_alpha 90
_cell_angle_beta 90
_cell_angle_gamma 90
_cell_formula_units_Z 4
_cell_length_a 11.6400(7)
_cell_length_b 14.8686(8)
_cell_length_c 25.7249(16)
_cell_measurement_reflns_used 9902
_cell_measurement_temperature 120
_cell_measurement_theta_max 30
_cell_measurement_theta_min 3
_cell_volume 4452.2(5)
_computing_cell_refinement 'Apex2 (Bruker AXS, 2006)'
_computing_data_collection 'Apex2 (Bruker AXS, 2006)'
_computing_data_reduction 'Apex2 (Bruker AXS, 2006)'
_computing_molecular_graphics 'CAMERON (Watkin et al., 1996)'
_computing_publication_material 'CRYSTALS (Betteridge et al., 2003)'
_computing_structure_refinement 'CRYSTALS (Betteridge et al., 2003)'
_computing_structure_solution 'SIR92 (Altomare et al., 1994)'
_diffrn_ambient_temperature 120
_diffrn_measured_fraction_theta_full 0.997
_diffrn_measured_fraction_theta_max 0.997
_diffrn_measurement_device Area
_diffrn_measurement_device_type 'Bruker Kappa Apex2'
_diffrn_measurement_method '\f & \w scans'
_diffrn_radiation_monochromator graphite
_diffrn_radiation_type 'Mo K\a'
_diffrn_radiation_wavelength 0.71073
_diffrn_reflns_av_R_equivalents 0.041
_diffrn_reflns_limit_h_max 16
_diffrn_reflns_limit_h_min -16
_diffrn_reflns_limit_k_max 20
_diffrn_reflns_limit_k_min -20
_diffrn_reflns_limit_l_max 36
_diffrn_reflns_limit_l_min -20
_diffrn_reflns_number 41561
_diffrn_reflns_theta_full 30.018
_diffrn_reflns_theta_max 30.018
_diffrn_reflns_theta_min 2.729
_diffrn_standards_number 0
_exptl_absorpt_coefficient_mu 0.330
_exptl_absorpt_correction_T_max 0.95
_exptl_absorpt_correction_T_min 0.91
_exptl_absorpt_correction_type numerical
_exptl_absorpt_process_details
; 
 Analytical Absorption (De Meulenaer & Tompa, 1965) 
;
_exptl_crystal_colour yellow
_exptl_crystal_density_diffrn 1.129
_exptl_crystal_density_method 'not measured'
_exptl_crystal_description prism
_exptl_crystal_F_000 1636
_exptl_crystal_size_max 0.450
_exptl_crystal_size_mid 0.300
_exptl_crystal_size_min 0.170
_refine_diff_density_max 0.72
_refine_diff_density_min -0.34
_refine_ls_abs_structure_details 'Flack (1983), 5745 Friedel-pairs'
_refine_ls_abs_structure_Flack -0.019(16)
_refine_ls_extinction_method None
_refine_ls_goodness_of_fit_ref 0.9750
_refine_ls_hydrogen_treatment constr
_refine_ls_matrix_type full
_refine_ls_number_parameters 442
_refine_ls_number_reflns 12874
_refine_ls_number_restraints 0
_refine_ls_R_factor_all 0.0426
_refine_ls_R_factor_gt 0.0361
_refine_ls_shift/su_max 0.0019486
_refine_ls_shift/su_mean 0.0001950
_refine_ls_structure_factor_coef Fsqd
_refine_ls_weighting_details
;
 Method= Modified Sheldrick 
 w=1/[\s^2^(F^2^) + ( 0.05P)^2^ + 0.85P] 
 ,where P=(max(Fo^2^,0) + 2Fc^2^)/3 
;
_refine_ls_weighting_scheme calc
_refine_ls_wR_factor_all 0.0871
_refine_ls_wR_factor_gt 0.0846
_refine_ls_wR_factor_ref 0.0871
_reflns_limit_h_max 16
_reflns_limit_h_min -16
_reflns_limit_k_max 20
_reflns_limit_k_min 0
_reflns_limit_l_max 36
_reflns_limit_l_min 0
_reflns_number_gt 11344
_reflns_number_total 12874
_reflns_threshold_expression I>2.0\s(I)
_oxford_diffrn_Wilson_B_factor 0.00
_oxford_diffrn_Wilson_scale 0.00
_oxford_refine_ls_r_factor_ref 0.0426
_oxford_refine_ls_scale 0.12423(2)
_oxford_reflns_number_all 12874
_oxford_reflns_threshold_expression_ref I>-10.0\s(I)
_oxford_structure_analysis_title 'bw_147a_0m in P2(1)2(1)2(1)'
_cod_data_source_file ic6b01543_si_002.cif
_cod_data_source_block 2
_cod_original_sg_symbol_Hall 'P 2ac 2ab '
_cod_original_sg_symbol_H-M 'P 21 21 21 '
_cod_original_formula_sum 'C42 H69 N3 P3 Ti1'
_cod_database_code 4348725

loop_
_symmetry_equiv_pos_as_xyz
x,y,z
x+1/2,-y+1/2,-z
-x,y+1/2,-z+1/2
-x+1/2,-y,z+1/2

loop_
_atom_site_label
_atom_site_type_symbol
_atom_site_fract_x
_atom_site_fract_y
_atom_site_fract_z
_atom_site_U_iso_or_equiv
_atom_site_occupancy
_atom_site_adp_type
_atom_site_refinement_flags_posn
Ti1 Ti 0.30407(2) 0.503193(19) 0.377206(10) 0.0124 1.0000 Uani .
P1 P 0.44811(4) 0.47461(3) 0.449449(16) 0.0137 1.0000 Uani .
P2 P 0.36590(4) 0.37513(3) 0.317472(17) 0.0181 1.0000 Uani .
P3 P 0.15622(3) 0.62570(3) 0.367673(16) 0.0139 1.0000 Uani .
N1 N 0.30731(12) 0.45497(9) 0.45100(5) 0.0149 1.0000 Uani .
N2 N 0.24120(12) 0.43058(10) 0.31806(5) 0.0162 1.0000 Uani .
N3 N 0.29774(12) 0.63885(9) 0.37749(5) 0.0148 1.0000 Uani .
C1 C 0.23075(14) 0.42553(11) 0.48949(6) 0.0157 1.0000 Uani .
C2 C 0.11711(15) 0.40909(11) 0.47491(7) 0.0179 1.0000 Uani .
C3 C 0.03402(15) 0.38245(12) 0.51045(7) 0.0197 1.0000 Uani .
C4 C -0.08763(16) 0.36466(15) 0.49251(9) 0.0303 1.0000 Uani .
C5 C 0.06559(16) 0.37152(13) 0.56228(7) 0.0228 1.0000 Uani .
C6 C 0.17823(17) 0.38634(12) 0.57850(7) 0.0229 1.0000 Uani .
C7 C 0.2118(2) 0.37366(17) 0.63487(7) 0.0373 1.0000 Uani .
C8 C 0.26033(16) 0.41317(12) 0.54186(6) 0.0193 1.0000 Uani .
C9 C 0.49683(15) 0.54814(11) 0.50344(7) 0.0171 1.0000 Uani .
C10 C 0.41098(16) 0.62449(12) 0.51189(7) 0.0202 1.0000 Uani .
C11 C 0.61707(16) 0.58390(13) 0.49122(7) 0.0239 1.0000 Uani .
C12 C 0.53103(15) 0.36863(12) 0.45799(7) 0.0192 1.0000 Uani .
C13 C 0.57414(17) 0.34717(13) 0.51273(8) 0.0264 1.0000 Uani .
C14 C 0.63109(16) 0.36721(14) 0.41905(7) 0.0260 1.0000 Uani .
C15 C 0.14037(15) 0.42395(11) 0.28810(6) 0.0167 1.0000 Uani .
C16 C 0.03470(15) 0.42229(13) 0.31353(7) 0.0232 1.0000 Uani .
C17 C -0.06842(16) 0.42508(15) 0.28662(8) 0.0288 1.0000 Uani .
C18 C -0.18001(19) 0.4254(2) 0.31600(10) 0.0520 1.0000 Uani .
C19 C -0.06633(16) 0.42820(14) 0.23244(7) 0.0259 1.0000 Uani .
C20 C 0.03735(15) 0.42879(12) 0.20563(7) 0.0206 1.0000 Uani .
C21 C 0.03857(19) 0.43344(18) 0.14721(7) 0.0354 1.0000 Uani .
C22 C 0.14007(15) 0.42639(12) 0.23356(6) 0.0178 1.0000 Uani .
C23 C 0.33725(18) 0.25285(12) 0.32588(8) 0.0261 1.0000 Uani .
C24 C 0.2881(2) 0.20638(14) 0.27715(9) 0.0366 1.0000 Uani .
C25 C 0.25759(19) 0.24036(14) 0.37291(9) 0.0336 1.0000 Uani .
C26 C 0.44178(16) 0.38448(14) 0.25461(7) 0.0249 1.0000 Uani .
C27 C 0.47102(19) 0.48275(16) 0.24473(8) 0.0359 1.0000 Uani .
C28 C 0.54980(18) 0.32526(17) 0.25514(8) 0.0343 1.0000 Uani .
C29 C 0.36292(14) 0.71798(11) 0.38052(6) 0.0165 1.0000 Uani .
C30 C 0.48331(15) 0.71135(12) 0.37708(7) 0.0204 1.0000 Uani .
C31 C 0.55275(17) 0.78698(14) 0.38154(7) 0.0262 1.0000 Uani .
C32 C 0.68229(17) 0.77792(17) 0.37981(9) 0.0370 1.0000 Uani .
C33 C 0.50252(18) 0.87073(14) 0.38796(7) 0.0280 1.0000 Uani .
C34 C 0.38327(18) 0.88000(13) 0.39012(7) 0.0254 1.0000 Uani .
C35 C 0.3284(2) 0.97163(14) 0.39517(10) 0.0388 1.0000 Uani .
C36 C 0.31491(16) 0.80333(11) 0.38692(6) 0.0198 1.0000 Uani .
C37 C 0.06476(15) 0.67568(11) 0.41958(7) 0.0190 1.0000 Uani .
C38 C 0.12580(18) 0.67365(12) 0.47212(7) 0.0230 1.0000 Uani .
C39 C -0.04867(16) 0.62347(14) 0.42342(8) 0.0283 1.0000 Uani .
C40 C 0.11939(15) 0.69227(12) 0.30895(7) 0.0193 1.0000 Uani .
C41 C 0.20086(18) 0.66973(13) 0.26443(7) 0.0259 1.0000 Uani .
C42 C -0.00578(18) 0.68076(17) 0.29162(9) 0.0351 1.0000 Uani .
H21 H 0.0965 0.4168 0.4395 0.0214 1.0000 Uiso R
H41 H -0.1332 0.3354 0.5183 0.0465 1.0000 Uiso R
H42 H -0.0885 0.3302 0.4617 0.0462 1.0000 Uiso R
H43 H -0.1256 0.4188 0.4847 0.0464 1.0000 Uiso R
H51 H 0.0095 0.3523 0.5872 0.0277 1.0000 Uiso R
H71 H 0.2830 0.3423 0.6368 0.0564 1.0000 Uiso R
H72 H 0.1545 0.3422 0.6537 0.0561 1.0000 Uiso R
H73 H 0.2224 0.4293 0.6515 0.0557 1.0000 Uiso R
H81 H 0.3359 0.4229 0.5518 0.0242 1.0000 Uiso R
H91 H 0.4994 0.5127 0.5363 0.0203 1.0000 Uiso R
H101 H 0.4389 0.6631 0.5397 0.0297 1.0000 Uiso R
H102 H 0.4022 0.6590 0.4812 0.0313 1.0000 Uiso R
H103 H 0.3353 0.6021 0.5223 0.0309 1.0000 Uiso R
H111 H 0.6470 0.6192 0.5195 0.0355 1.0000 Uiso R
H112 H 0.6141 0.6213 0.4606 0.0358 1.0000 Uiso R
H113 H 0.6690 0.5355 0.4855 0.0358 1.0000 Uiso R
H121 H 0.4772 0.3217 0.4469 0.0233 1.0000 Uiso R
H131 H 0.6131 0.2901 0.5125 0.0395 1.0000 Uiso R
H132 H 0.5104 0.3452 0.5369 0.0399 1.0000 Uiso R
H133 H 0.6250 0.3934 0.5245 0.0393 1.0000 Uiso R
H141 H 0.6710 0.3094 0.4202 0.0390 1.0000 Uiso R
H142 H 0.6042 0.3769 0.3838 0.0386 1.0000 Uiso R
H143 H 0.6852 0.4140 0.4266 0.0385 1.0000 Uiso R
H161 H 0.0337 0.4206 0.3498 0.0284 1.0000 Uiso R
H181 H -0.2367 0.4605 0.2985 0.0780 1.0000 Uiso R
H182 H -0.2070 0.3647 0.3221 0.0784 1.0000 Uiso R
H183 H -0.1674 0.4528 0.3491 0.0783 1.0000 Uiso R
H191 H -0.1370 0.4308 0.2133 0.0308 1.0000 Uiso R
H211 H 0.1143 0.4329 0.1331 0.0534 1.0000 Uiso R
H212 H -0.0026 0.3871 0.1311 0.0548 1.0000 Uiso R
H213 H 0.0061 0.4879 0.1352 0.0549 1.0000 Uiso R
H221 H 0.2115 0.4280 0.2155 0.0218 1.0000 Uiso R
H231 H 0.4099 0.2243 0.3347 0.0312 1.0000 Uiso R
H241 H 0.2720 0.1438 0.2836 0.0542 1.0000 Uiso R
H242 H 0.3365 0.2110 0.2471 0.0534 1.0000 Uiso R
H243 H 0.2160 0.2346 0.2681 0.0538 1.0000 Uiso R
H251 H 0.2551 0.1768 0.3810 0.0487 1.0000 Uiso R
H252 H 0.1815 0.2605 0.3651 0.0491 1.0000 Uiso R
H253 H 0.2851 0.2718 0.4032 0.0499 1.0000 Uiso R
H261 H 0.3922 0.3628 0.2259 0.0301 1.0000 Uiso R
H271 H 0.5110 0.4864 0.2118 0.0525 1.0000 Uiso R
H272 H 0.4013 0.5201 0.2433 0.0534 1.0000 Uiso R
H273 H 0.5182 0.5061 0.2728 0.0540 1.0000 Uiso R
H281 H 0.5941 0.3356 0.2241 0.0507 1.0000 Uiso R
H282 H 0.5295 0.2615 0.2582 0.0514 1.0000 Uiso R
H283 H 0.5958 0.3421 0.2845 0.0509 1.0000 Uiso R
H301 H 0.5163 0.6554 0.3725 0.0256 1.0000 Uiso R
H321 H 0.7149 0.8256 0.3614 0.0558 1.0000 Uiso R
H322 H 0.7037 0.7244 0.3621 0.0560 1.0000 Uiso R
H323 H 0.7177 0.7771 0.4122 0.0561 1.0000 Uiso R
H331 H 0.5499 0.9229 0.3908 0.0327 1.0000 Uiso R
H351 H 0.2543 0.9673 0.4112 0.0599 1.0000 Uiso R
H352 H 0.3197 0.9976 0.3608 0.0603 1.0000 Uiso R
H353 H 0.3736 1.0109 0.4156 0.0597 1.0000 Uiso R
H361 H 0.2328 0.8105 0.3887 0.0225 1.0000 Uiso R
H371 H 0.0484 0.7376 0.4101 0.0216 1.0000 Uiso R
H381 H 0.0755 0.6956 0.4992 0.0340 1.0000 Uiso R
H382 H 0.1495 0.6129 0.4803 0.0346 1.0000 Uiso R
H383 H 0.1901 0.7132 0.4720 0.0344 1.0000 Uiso R
H391 H -0.0962 0.6485 0.4493 0.0418 1.0000 Uiso R
H392 H -0.0903 0.6226 0.3897 0.0417 1.0000 Uiso R
H393 H -0.0337 0.5626 0.4319 0.0407 1.0000 Uiso R
H401 H 0.1283 0.7553 0.3190 0.0232 1.0000 Uiso R
H411 H 0.1821 0.7112 0.2358 0.0376 1.0000 Uiso R
H412 H 0.1901 0.6081 0.2539 0.0387 1.0000 Uiso R
H413 H 0.2785 0.6781 0.2754 0.0378 1.0000 Uiso R
H421 H -0.0194 0.7188 0.2627 0.0531 1.0000 Uiso R
H422 H -0.0214 0.6188 0.2835 0.0524 1.0000 Uiso R
H423 H -0.0564 0.6996 0.3189 0.0532 1.0000 Uiso R

loop_
_atom_site_aniso_label
_atom_site_aniso_U_11
_atom_site_aniso_U_22
_atom_site_aniso_U_33
_atom_site_aniso_U_23
_atom_site_aniso_U_13
_atom_site_aniso_U_12
Ti1 0.01304(12) 0.01390(12) 0.01024(11) -0.00269(11) -0.00164(10) 0.00132(11)
P1 0.01411(19) 0.01550(18) 0.01151(17) -0.00149(15) -0.00216(15) -0.00070(14)
P2 0.0168(2) 0.0213(2) 0.01614(19) -0.00530(17) -0.00280(16) 0.00298(17)
P3 0.01335(17) 0.01454(17) 0.01391(18) -0.00052(16) -0.00005(14) 0.00176(15)
N1 0.0143(6) 0.0184(6) 0.0120(6) -0.0016(5) -0.0014(5) -0.0007(5)
N2 0.0180(7) 0.0174(7) 0.0131(6) -0.0025(5) -0.0049(5) 0.0018(5)
N3 0.0132(6) 0.0162(6) 0.0152(6) 0.0003(5) -0.0001(5) 0.0000(5)
C1 0.0171(7) 0.0146(7) 0.0153(7) -0.0011(6) 0.0011(6) 0.0001(6)
C2 0.0171(8) 0.0188(8) 0.0180(8) 0.0001(6) -0.0014(6) 0.0009(6)
C3 0.0168(8) 0.0188(8) 0.0236(8) 0.0024(7) 0.0019(6) 0.0009(6)
C4 0.0179(8) 0.0391(11) 0.0339(10) 0.0082(9) 0.0015(8) -0.0005(8)
C5 0.0242(9) 0.0228(8) 0.0215(8) 0.0014(7) 0.0078(7) 0.0004(7)
C6 0.0320(10) 0.0219(8) 0.0147(7) -0.0004(7) 0.0013(7) -0.0045(7)
C7 0.0473(13) 0.0478(12) 0.0168(9) 0.0053(9) -0.0017(9) -0.0155(11)
C8 0.0218(8) 0.0215(8) 0.0147(8) -0.0002(7) -0.0024(6) -0.0025(7)
C9 0.0218(8) 0.0157(7) 0.0139(7) -0.0010(6) -0.0060(6) -0.0021(6)
C10 0.0254(8) 0.0193(8) 0.0160(7) -0.0021(7) -0.0045(6) 0.0011(7)
C11 0.0230(9) 0.0232(9) 0.0255(9) -0.0019(7) -0.0080(7) -0.0056(7)
C12 0.0176(8) 0.0178(8) 0.0222(8) -0.0016(7) -0.0036(6) 0.0010(6)
C13 0.0298(10) 0.0234(9) 0.0260(9) 0.0036(7) -0.0074(8) 0.0040(8)
C14 0.0196(8) 0.0299(9) 0.0286(9) -0.0038(8) -0.0018(7) 0.0039(8)
C15 0.0195(8) 0.0148(7) 0.0157(7) -0.0021(6) -0.0049(6) -0.0018(6)
C16 0.0216(9) 0.0334(10) 0.0148(8) -0.0023(7) -0.0011(7) -0.0070(7)
C17 0.0194(9) 0.0410(11) 0.0260(9) -0.0065(9) -0.0003(7) -0.0071(8)
C18 0.0213(11) 0.094(2) 0.0403(13) -0.0184(14) 0.0053(9) -0.0147(12)
C19 0.0181(8) 0.0346(10) 0.0250(9) -0.0056(8) -0.0074(7) -0.0032(8)
C20 0.0231(9) 0.0230(8) 0.0156(8) -0.0017(7) -0.0043(7) -0.0011(7)
C21 0.0312(11) 0.0567(14) 0.0182(9) -0.0007(9) -0.0072(8) -0.0045(10)
C22 0.0183(8) 0.0205(8) 0.0147(7) -0.0023(6) -0.0001(6) -0.0013(7)
C23 0.0292(10) 0.0211(8) 0.0279(9) -0.0038(7) -0.0068(8) 0.0055(7)
C24 0.0419(13) 0.0259(10) 0.0421(12) -0.0088(9) -0.0135(10) -0.0006(9)
C25 0.0417(12) 0.0237(9) 0.0353(11) 0.0036(9) -0.0011(10) -0.0039(8)
C26 0.0194(8) 0.0366(10) 0.0186(8) -0.0078(8) 0.0004(7) 0.0044(8)
C27 0.0342(11) 0.0450(13) 0.0285(10) -0.0018(9) 0.0081(9) -0.0039(10)
C28 0.0212(9) 0.0548(14) 0.0269(10) -0.0111(10) -0.0024(8) 0.0087(9)
C29 0.0192(8) 0.0200(7) 0.0103(7) 0.0030(6) -0.0010(6) -0.0041(6)
C30 0.0179(8) 0.0263(8) 0.0169(8) 0.0044(7) -0.0025(7) -0.0028(6)
C31 0.0232(9) 0.0374(10) 0.0180(8) 0.0093(8) -0.0044(7) -0.0093(8)
C32 0.0207(10) 0.0544(13) 0.0358(11) 0.0178(10) -0.0047(9) -0.0122(9)
C33 0.0341(10) 0.0293(9) 0.0206(8) 0.0026(8) -0.0038(7) -0.0160(9)
C34 0.0360(10) 0.0203(8) 0.0199(8) -0.0010(7) -0.0003(7) -0.0084(8)
C35 0.0479(14) 0.0191(9) 0.0494(13) -0.0075(9) 0.0076(11) -0.0071(9)
C36 0.0224(9) 0.0195(8) 0.0174(8) -0.0011(6) 0.0020(7) -0.0039(7)
C37 0.0195(8) 0.0174(7) 0.0201(8) 0.0007(6) 0.0040(7) 0.0050(6)
C38 0.0303(10) 0.0217(8) 0.0170(8) 0.0002(7) 0.0028(7) 0.0061(7)
C39 0.0190(9) 0.0303(9) 0.0357(10) 0.0019(9) 0.0069(8) 0.0018(8)
C40 0.0211(8) 0.0198(8) 0.0169(8) 0.0009(6) -0.0037(7) 0.0030(6)
C41 0.0349(10) 0.0279(9) 0.0149(8) 0.0035(7) 0.0023(8) 0.0020(8)
C42 0.0250(10) 0.0478(13) 0.0324(11) 0.0100(10) -0.0124(9) 0.0004(9)

loop_
_atom_type_symbol
_atom_type_scat_dispersion_real
_atom_type_scat_dispersion_imag
_atom_type_scat_Cromer_Mann_a1
_atom_type_scat_Cromer_Mann_b1
_atom_type_scat_Cromer_Mann_a2
_atom_type_scat_Cromer_Mann_b2
_atom_type_scat_Cromer_Mann_a3
_atom_type_scat_Cromer_Mann_b3
_atom_type_scat_Cromer_Mann_a4
_atom_type_scat_Cromer_Mann_b4
_atom_type_scat_Cromer_Mann_c
_atom_type_scat_source
C 0.0033 0.0016 2.3100 20.8439 1.0200 10.2075 1.5886 0.5687 0.8650 51.6512 0.2156 'International Tables Vol C 4.2.6.8 and 6.1.1.4'
H 0.0000 0.0000 0.4930 10.5109 0.3229 26.1257 0.1402 3.1424 0.0408 57.7998 0.0030 'International Tables Vol C 4.2.6.8 and 6.1.1.4'
N 0.0061 0.0033 12.2126 0.0057 3.1322 9.8933 2.0125 28.9975 1.1663 0.5826 -11.5290 'International Tables Vol C 4.2.6.8 and 6.1.1.4'
P 0.1023 0.0942 6.4345 1.9067 4.1791 27.1570 1.7800 0.5260 1.4908 68.1645 1.1149 'International Tables Vol C 4.2.6.8 and 6.1.1.4'
Ti 0.2776 0.4457 9.7595 7.8508 7.3558 0.5000 1.6991 35.6338 1.9021 116.1050 1.2807 'International Tables Vol C 4.2.6.8 and 6.1.1.4'

loop_
_geom_angle_atom_site_label_1
_geom_angle_atom_site_label_2
_geom_angle_atom_site_label_3
_geom_angle
_geom_angle_publ_flag
P1 Ti1 P2 97.453(16) yes
P1 Ti1 P3 130.076(17) yes
P2 Ti1 P3 132.397(18) yes
P1 Ti1 N1 40.88(4) yes
P2 Ti1 N1 107.13(4) yes
P3 Ti1 N1 111.06(4) yes
P1 Ti1 N2 134.97(4) yes
P2 Ti1 N2 40.84(4) yes
P3 Ti1 N2 93.79(4) yes
N1 Ti1 N2 121.77(6) yes
P1 Ti1 N3 100.88(4) yes
P2 Ti1 N3 139.34(4) yes
P3 Ti1 N3 41.62(4) yes
N1 Ti1 N3 110.50(6) yes
N2 Ti1 N3 121.86(6) yes
Ti1 P1 N1 52.91(5) yes
Ti1 P1 C9 130.60(6) yes
N1 P1 C9 112.71(7) yes
Ti1 P1 C12 124.80(6) yes
N1 P1 C12 111.05(7) yes
C9 P1 C12 104.59(8) yes
Ti1 P2 N2 51.72(5) yes
Ti1 P2 C23 127.50(7) yes
N2 P2 C23 109.00(8) yes
Ti1 P2 C26 127.30(7) yes
N2 P2 C26 112.73(8) yes
C23 P2 C26 105.12(9) yes
Ti1 P3 N3 53.03(5) yes
Ti1 P3 C37 127.56(6) yes
N3 P3 C37 114.00(8) yes
Ti1 P3 C40 128.53(6) yes
N3 P3 C40 106.68(8) yes
C37 P3 C40 103.81(8) yes
P1 N1 Ti1 86.21(6) yes
P1 N1 C1 134.20(12) yes
Ti1 N1 C1 139.37(11) yes
P2 N2 Ti1 87.44(6) yes
P2 N2 C15 133.27(12) yes
Ti1 N2 C15 139.29(11) yes
P3 N3 Ti1 85.34(6) yes
P3 N3 C29 129.60(11) yes
Ti1 N3 C29 144.98(11) yes
N1 C1 C2 117.85(15) yes
N1 C1 C8 124.27(15) yes
C2 C1 C8 117.87(16) yes
C1 C2 C3 122.21(16) yes
C1 C2 H21 118.4 no
C3 C2 H21 119.4 no
C2 C3 C4 120.08(16) yes
C2 C3 C5 118.67(16) yes
C4 C3 C5 121.24(16) yes
C3 C4 H41 112.9 no
C3 C4 H42 111.2 no
H41 C4 H42 109.3 no
C3 C4 H43 110.8 no
H41 C4 H43 106.1 no
H42 C4 H43 106.2 no
C3 C5 C6 121.10(16) yes
C3 C5 H51 119.8 no
C6 C5 H51 119.1 no
C5 C6 C7 120.69(17) yes
C5 C6 C8 119.05(16) yes
C7 C6 C8 120.26(17) yes
C6 C7 H71 109.6 no
C6 C7 H72 111.7 no
H71 C7 H72 110.2 no
C6 C7 H73 111.1 no
H71 C7 H73 107.1 no
H72 C7 H73 107.0 no
C1 C8 C6 121.09(16) yes
C1 C8 H81 118.5 no
C6 C8 H81 120.4 no
P1 C9 C10 110.14(11) yes
P1 C9 C11 109.30(12) yes
C10 C9 C11 111.67(14) yes
P1 C9 H91 109.4 no
C10 C9 H91 107.0 no
C11 C9 H91 109.3 no
C9 C10 H101 108.9 no
C9 C10 H102 110.8 no
H101 C10 H102 109.3 no
C9 C10 H103 112.0 no
H101 C10 H103 107.5 no
H102 C10 H103 108.3 no
C9 C11 H111 111.4 no
C9 C11 H112 109.6 no
H111 C11 H112 108.5 no
C9 C11 H113 110.5 no
H111 C11 H113 107.4 no
H112 C11 H113 109.4 no
P1 C12 C13 117.12(13) yes
P1 C12 C14 109.14(12) yes
C13 C12 C14 110.42(15) yes
P1 C12 H121 103.7 no
C13 C12 H121 109.3 no
C14 C12 H121 106.5 no
C12 C13 H131 109.5 no
C12 C13 H132 110.3 no
H131 C13 H132 109.8 no
C12 C13 H133 110.2 no
H131 C13 H133 110.1 no
H132 C13 H133 106.9 no
C12 C14 H141 110.6 no
C12 C14 H142 111.3 no
H141 C14 H142 108.2 no
C12 C14 H143 110.8 no
H141 C14 H143 108.6 no
H142 C14 H143 107.1 no
N2 C15 C16 118.69(15) yes
N2 C15 C22 123.21(16) yes
C16 C15 C22 117.88(15) yes
C15 C16 C17 121.96(16) yes
C15 C16 H161 118.7 no
C17 C16 H161 119.3 no
C16 C17 C18 119.82(18) yes
C16 C17 C19 119.00(18) yes
C18 C17 C19 121.17(18) yes
C17 C18 H181 111.3 no
C17 C18 H182 111.0 no
H181 C18 H182 111.2 no
C17 C18 H183 108.5 no
H181 C18 H183 107.1 no
H182 C18 H183 107.6 no
C17 C19 C20 120.75(17) yes
C17 C19 H191 120.0 no
C20 C19 H191 119.3 no
C19 C20 C21 120.28(17) yes
C19 C20 C22 119.22(16) yes
C21 C20 C22 120.50(17) yes
C20 C21 H211 112.8 no
C20 C21 H212 113.8 no
H211 C21 H212 107.4 no
C20 C21 H213 111.2 no
H211 C21 H213 104.7 no
H212 C21 H213 106.4 no
C15 C22 C20 121.17(16) yes
C15 C22 H221 119.1 no
C20 C22 H221 119.7 no
P2 C23 C24 114.20(14) yes
P2 C23 C25 108.53(13) yes
C24 C23 C25 111.24(18) yes
P2 C23 H231 107.3 no
C24 C23 H231 108.5 no
C25 C23 H231 106.7 no
C23 C24 H241 111.4 no
C23 C24 H242 113.9 no
H241 C24 H242 108.8 no
C23 C24 H243 108.9 no
H241 C24 H243 106.9 no
H242 C24 H243 106.5 no
C23 C25 H251 107.8 no
C23 C25 H252 110.9 no
H251 C25 H252 108.8 no
C23 C25 H253 112.2 no
H251 C25 H253 107.9 no
H252 C25 H253 109.0 no
P2 C26 C27 108.99(13) yes
P2 C26 C28 109.92(14) yes
C27 C26 C28 111.66(17) yes
P2 C26 H261 110.5 no
C27 C26 H261 108.5 no
C28 C26 H261 107.3 no
C26 C27 H271 107.9 no
C26 C27 H272 111.3 no
H271 C27 H272 109.3 no
C26 C27 H273 110.3 no
H271 C27 H273 111.0 no
H272 C27 H273 107.0 no
C26 C28 H281 109.9 no
C26 C28 H282 110.9 no
H281 C28 H282 110.6 no
C26 C28 H283 108.3 no
H281 C28 H283 108.2 no
H282 C28 H283 108.8 no
N3 C29 C30 118.45(15) yes
N3 C29 C36 123.54(16) yes
C30 C29 C36 118.00(16) yes
C29 C30 C31 121.14(18) yes
C29 C30 H301 119.0 no
C31 C30 H301 119.8 no
C30 C31 C32 120.31(19) yes
C30 C31 C33 119.45(18) yes
C32 C31 C33 120.24(18) yes
C31 C32 H321 110.6 no
C31 C32 H322 110.5 no
H321 C32 H322 106.7 no
C31 C32 H323 114.6 no
H321 C32 H323 106.6 no
H322 C32 H323 107.6 no
C31 C33 C34 120.87(18) yes
C31 C33 H331 119.7 no
C34 C33 H331 119.5 no
C33 C34 C35 120.86(18) yes
C33 C34 C36 119.01(19) yes
C35 C34 C36 120.12(18) yes
C34 C35 H351 110.9 no
C34 C35 H352 109.0 no
H351 C35 H352 109.0 no
C34 C35 H353 111.7 no
H351 C35 H353 107.7 no
H352 C35 H353 108.5 no
C29 C36 C34 121.48(18) yes
C29 C36 H361 120.2 no
C34 C36 H361 118.3 no
P3 C37 C38 111.14(12) yes
P3 C37 C39 109.64(12) yes
C38 C37 C39 109.46(15) yes
P3 C37 H371 108.1 no
C38 C37 H371 109.4 no
C39 C37 H371 109.1 no
C37 C38 H381 110.4 no
C37 C38 H382 110.1 no
H381 C38 H382 109.3 no
C37 C38 H383 110.6 no
H381 C38 H383 105.6 no
H382 C38 H383 110.6 no
C37 C39 H391 110.5 no
C37 C39 H392 111.7 no
H391 C39 H392 109.6 no
C37 C39 H393 109.9 no
H391 C39 H393 108.8 no
H392 C39 H393 106.2 no
P3 C40 C41 110.52(12) yes
P3 C40 C42 113.36(14) yes
C41 C40 C42 110.38(16) yes
P3 C40 H401 105.7 no
C41 C40 H401 110.1 no
C42 C40 H401 106.5 no
C40 C41 H411 106.6 no
C40 C41 H412 109.8 no
H411 C41 H412 110.9 no
C40 C41 H413 109.7 no
H411 C41 H413 110.5 no
H412 C41 H413 109.3 no
C40 C42 H421 108.7 no
C40 C42 H422 110.5 no
H421 C42 H422 111.7 no
C40 C42 H423 109.8 no
H421 C42 H423 107.2 no
H422 C42 H423 108.9 no

loop_
_geom_bond_atom_site_label_1
_geom_bond_atom_site_label_2
_geom_bond_distance
_geom_bond_publ_flag
Ti1 P1 2.5388(5) yes
Ti1 P2 2.5504(5) yes
Ti1 P3 2.5179(5) yes
Ti1 N1 2.0296(14) yes
Ti1 N2 2.0040(14) yes
Ti1 N3 2.0184(13) yes
P1 N1 1.6652(15) yes
P1 C9 1.8563(16) yes
P1 C12 1.8608(17) yes
P2 N2 1.6694(15) yes
P2 C23 1.861(2) yes
P2 C26 1.8478(19) yes
P3 N3 1.6781(14) yes
P3 C37 1.8624(17) yes
P3 C40 1.8562(17) yes
N1 C1 1.402(2) yes
N2 C15 1.408(2) yes
N3 C29 1.402(2) yes
C1 C2 1.396(2) yes
C1 C8 1.403(2) yes
C2 C3 1.388(2) yes
C2 H21 0.949 no
C3 C4 1.513(3) yes
C3 C5 1.393(3) yes
C4 H41 0.954 no
C4 H42 0.944 no
C4 H43 0.939 no
C5 C6 1.393(3) yes
C5 H51 0.959 no
C6 C7 1.514(3) yes
C6 C8 1.400(2) yes
C7 H71 0.951 no
C7 H72 0.948 no
C7 H73 0.940 no
C8 H81 0.927 no
C9 C10 1.528(2) yes
C9 C11 1.530(2) yes
C9 H91 0.995 no
C10 H101 0.972 no
C10 H102 0.947 no
C10 H103 0.979 no
C11 H111 0.962 no
C11 H112 0.965 no
C11 H113 0.952 no
C12 C13 1.529(2) yes
C12 C14 1.536(3) yes
C12 H121 0.980 no
C13 H131 0.962 no
C13 H132 0.968 no
C13 H133 0.957 no
C14 H141 0.977 no
C14 H142 0.969 no
C14 H143 0.958 no
C15 C16 1.393(2) yes
C15 C22 1.403(2) yes
C16 C17 1.386(3) yes
C16 H161 0.935 no
C17 C18 1.503(3) yes
C17 C19 1.395(3) yes
C18 H181 0.953 no
C18 H182 0.969 no
C18 H183 0.956 no
C19 C20 1.390(3) yes
C19 H191 0.960 no
C20 C21 1.505(3) yes
C20 C22 1.396(2) yes
C21 H211 0.953 no
C21 H212 0.936 no
C21 H213 0.946 no
C22 H221 0.954 no
C23 C24 1.542(3) yes
C23 C25 1.536(3) yes
C23 H231 0.973 no
C24 H241 0.963 no
C24 H242 0.960 no
C24 H243 0.967 no
C25 H251 0.968 no
C25 H252 0.956 no
C25 H253 0.964 no
C26 C27 1.522(3) yes
C26 C28 1.535(3) yes
C26 H261 0.991 no
C27 H271 0.968 no
C27 H272 0.985 no
C27 H273 0.971 no
C28 H281 0.963 no
C28 H282 0.980 no
C28 H283 0.960 no
C29 C30 1.408(2) yes
C29 C36 1.396(2) yes
C30 C31 1.390(2) yes
C30 H301 0.924 no
C31 C32 1.515(3) yes
C31 C33 1.386(3) yes
C32 H321 0.933 no
C32 H322 0.950 no
C32 H323 0.929 no
C33 C34 1.396(3) yes
C33 H331 0.954 no
C34 C35 1.510(3) yes
C34 C36 1.393(2) yes
C35 H351 0.958 no
C35 H352 0.970 no
C35 H353 0.946 no
C36 H361 0.962 no
C37 C38 1.527(2) yes
C37 C39 1.535(3) yes
C37 H371 0.971 no
C38 H381 0.967 no
C38 H382 0.967 no
C38 H383 0.952 no
C39 H391 0.942 no
C39 H392 0.994 no
C39 H393 0.947 no
C40 C41 1.524(3) yes
C40 C42 1.533(3) yes
C40 H401 0.978 no
C41 H411 0.984 no
C41 H412 0.963 no
C41 H413 0.956 no
C42 H421 0.948 no
C42 H422 0.963 no
C42 H423 0.958 no
